data_1560742
loop_
_publ_author_name
'Elias Jesu Packiam, D.'
'Vidyasagar, Kanamaluru'

_publ_section_title
;
 Hydrothermal syntheses and characterization of phenyl- and
 benzyl-phosphonates and ethylene- and propylene-diphosphonates of
 cobalt(II), ACo(O3PR)2&#x00B7;xH2O and ACo(O3P-R-PO3)&#x00B7;2H2O (A =
 Ca, Sr, Ba; R = Ph, CH2Ph, -CH2CH2-, -CH2CH2CH2-)
;
_journal_name_full 'Journal of Solid State Chemistry'
_journal_page_first 115
_journal_page_last 122
_journal_paper_doi 10.1016/j.jssc.2018.08.031
_journal_volume 268
_journal_year 2018
_chemical_formula_moiety 'C12 H14 Ba Co O8 P2'
_chemical_formula_sum 'C12 H14 Ba Co O8 P2'
_chemical_formula_weight 544.44
_space_group_crystal_system triclinic
_space_group_IT_number 2
_space_group_name_Hall '-P 1'
_space_group_name_H-M_alt 'P -1'
_atom_sites_solution_hydrogens geom
_audit_creation_method SHELXL-2014/7
_cell_angle_alpha 91.703(7)
_cell_angle_beta 93.394(7)
_cell_angle_gamma 90.035(7)
_cell_formula_units_Z 4
_cell_length_a 8.8912(11)
_cell_length_b 13.8502(16)
_cell_length_c 14.233(2)
_cell_measurement_reflns_used 9285
_cell_measurement_temperature 293(2)
_cell_measurement_theta_max 32.34
_cell_measurement_theta_min 2.72
_cell_volume 1748.9(4)
_computing_cell_refinement APEXII,Bruker,2004
_computing_data_collection APEXII,Bruker,2004
_computing_data_reduction SAINT,Bruker,2004
_computing_molecular_graphics 'ORTEP-3 (Farrugia, 1997)'
_computing_publication_material 'SHELXL-97 (Sheldrick, 1997)'
_computing_structure_refinement 'SHELXL-2014/7 (Sheldrick, 2014)'
_computing_structure_solution 'SHELXL-2014/7 (Sheldrick, 2014)'
_diffrn_ambient_temperature 293(2)
_diffrn_measured_fraction_theta_full 0.998
_diffrn_measured_fraction_theta_max 0.998
_diffrn_measurement_device_type 'Bruker ApexII ccd area detector'
_diffrn_measurement_method 'phi and omega scans'
_diffrn_radiation_type MoK\a
_diffrn_radiation_wavelength 0.71073
_diffrn_reflns_av_unetI/netI 0.0805
_diffrn_reflns_Laue_measured_fraction_full 0.998
_diffrn_reflns_Laue_measured_fraction_max 0.998
_diffrn_reflns_limit_h_max 10
_diffrn_reflns_limit_h_min -10
_diffrn_reflns_limit_k_max 16
_diffrn_reflns_limit_k_min -16
_diffrn_reflns_limit_l_max 16
_diffrn_reflns_limit_l_min -16
_diffrn_reflns_number 32038
_diffrn_reflns_point_group_measured_fraction_full 0.998
_diffrn_reflns_point_group_measured_fraction_max 0.998
_diffrn_reflns_theta_full 24.999
_diffrn_reflns_theta_max 24.999
_diffrn_reflns_theta_min 1.471
_diffrn_source 'fine-focus sealed tube'
_exptl_absorpt_coefficient_mu 3.405
_exptl_absorpt_correction_T_max 0.629
_exptl_absorpt_correction_T_min 0.483
_exptl_absorpt_correction_type multi-scan
_exptl_absorpt_process_details SADABS(Bruker,2004)
_exptl_crystal_colour blue
_exptl_crystal_density_diffrn 2.068
_exptl_crystal_description PLATE
_exptl_crystal_F_000 1052
_exptl_crystal_size_max 0.250
_exptl_crystal_size_mid 0.200
_exptl_crystal_size_min 0.150
_refine_diff_density_max 4.884
_refine_diff_density_min -3.724
_refine_diff_density_rms 0.320
_refine_ls_extinction_coef .
_refine_ls_extinction_method none
_refine_ls_goodness_of_fit_ref 1.058
_refine_ls_hydrogen_treatment constr
_refine_ls_matrix_type full
_refine_ls_number_parameters 424
_refine_ls_number_reflns 32038
_refine_ls_number_restraints 0
_refine_ls_restrained_S_all 1.058
_refine_ls_R_factor_all 0.0884
_refine_ls_R_factor_gt 0.0705
_refine_ls_shift/su_max 0.000
_refine_ls_shift/su_mean 0.000
_refine_ls_structure_factor_coef Fsqd
_refine_ls_weighting_details 'w=1/[\s^2^(Fo^2^)+(0.1262P)^2^+9.8886P] where P=(Fo^2^+2Fc^2^)/3'
_refine_ls_weighting_scheme calc
_refine_ls_wR_factor_gt 0.1855
_refine_ls_wR_factor_ref 0.2103
_reflns_Friedel_coverage 0.000
_reflns_Friedel_fraction_full .
_reflns_Friedel_fraction_max .
_reflns_number_gt 24646
_reflns_number_total 32038
_reflns_threshold_expression 'I > 2\s(I)'
_cod_data_source_file 3.cif
_cod_data_source_block PCOD_3
_cod_database_code 1560742
_shelx_shelxl_version_number 2014/7
_shelx_space_group_comment
;
The symmetry employed for this shelxl refinement is uniquely defined
by the following loop, which should always be used as a source of
symmetry information in preference to the above space-group names.
They are only intended as comments.
;
_shelx_estimated_absorpt_t_min 0.483
_shelx_estimated_absorpt_t_max 0.629

loop_
_space_group_symop_operation_xyz
'x, y, z'
'-x, -y, -z'

loop_
_atom_site_label
_atom_site_type_symbol
_atom_site_fract_x
_atom_site_fract_y
_atom_site_fract_z
_atom_site_U_iso_or_equiv
_atom_site_adp_type
_atom_site_occupancy
_atom_site_site_symmetry_order
_atom_site_calc_flag
_atom_site_refinement_flags_posn
_atom_site_refinement_flags_adp
_atom_site_refinement_flags_occupancy
_atom_site_disorder_assembly
_atom_site_disorder_group
Ba1 Ba 0.16921(7) 0.40321(5) 0.94357(5) 0.0182(2) Uani 1 1 d . . . . .
Ba2 Ba 0.68044(7) 0.09683(5) 0.05694(5) 0.0182(2) Uani 1 1 d . . . . .
Co1 Co 0.10059(16) 0.14550(11) 0.99022(11) 0.0163(4) Uani 1 1 d . . . . .
Co2 Co 0.60270(16) 0.35484(11) 0.01145(11) 0.0163(4) Uani 1 1 d . . . . .
P1 P 0.9100(3) 0.0179(2) 0.8721(2) 0.0179(7) Uani 1 1 d . . . . .
P2 P 0.4326(3) 0.4824(2) 0.1271(2) 0.0169(7) Uani 1 1 d . . . . .
P3 P 0.9334(3) 0.3257(2) 0.1086(2) 0.0129(6) Uani 1 1 d . . . . .
P4 P 0.4134(3) 0.1758(2) 0.8937(2) 0.0133(6) Uani 1 1 d . . . . .
O1 O 0.9018(8) 0.1188(5) 0.9222(6) 0.024(2) Uani 1 1 d . . . . .
O2 O 0.8063(8) 0.9479(5) 0.9201(6) 0.0188(18) Uani 1 1 d . . . . .
O3 O 0.0718(9) 0.9895(7) 0.8747(7) 0.037(2) Uani 1 1 d . . . . .
O4 O 0.4142(9) 0.3813(6) 0.0776(6) 0.0236(19) Uani 1 1 d . . . . .
O5 O 0.3225(8) 0.5518(5) 0.0790(5) 0.0191(18) Uani 1 1 d . . . . .
O6 O 0.5934(9) 0.5129(7) 0.1241(7) 0.036(2) Uani 1 1 d . . . . .
O7 O 0.0512(8) 0.2607(5) 0.0654(6) 0.0216(18) Uani 1 1 d . . . . .
O8 O 0.7720(8) 0.2916(5) 0.0793(6) 0.0199(19) Uani 1 1 d . . . . .
O9 O 0.9604(8) 0.4284(5) 0.0836(6) 0.0200(18) Uani 1 1 d . . . . .
O10 O 0.2594(8) 0.2106(5) 0.9245(6) 0.0207(19) Uani 1 1 d . . . . .
O11 O 0.5405(8) 0.2392(5) 0.9370(5) 0.0183(18) Uani 1 1 d . . . . .
O12 O 0.4451(8) 0.0705(5) 0.9155(6) 0.0199(18) Uani 1 1 d . . . . .
O13W O 0.1458(17) 0.3735(10) 0.7423(9) 0.090(4) Uani 1 1 d . . . . .
O14W O 0.8974(9) 0.3120(7) 0.8590(7) 0.038(2) Uani 1 1 d . . . . .
O15W O 0.6917(17) 0.1277(10) 0.2607(9) 0.086(4) Uani 1 1 d . . . . .
O16W O 0.5745(10) 0.8144(7) 0.8569(7) 0.038(2) Uani 1 1 d . . . . .
C1 C 0.8356(14) 0.0289(9) 0.7519(9) 0.027(3) Uani 1 1 d . . . . .
H1 H 0.8759 0.0154 0.8119 0.032 Uiso 1 1 calc R U . . .
C2 C 0.6952(19) 0.0042(16) 0.7218(12) 0.076(6) Uani 1 1 d . . . . .
H2 H 0.6306 -0.0215 0.7637 0.091 Uiso 1 1 calc R U . . .
C3 C 0.646(3) 0.0159(18) 0.6312(16) 0.098(8) Uani 1 1 d . . . . .
H3 H 0.5470 -0.0013 0.6135 0.118 Uiso 1 1 calc R U . . .
C4 C 0.728(3) 0.0496(15) 0.5673(14) 0.086(7) Uani 1 1 d . . . . .
H4 H 0.6868 0.0674 0.5087 0.103 Uiso 1 1 calc R U . . .
C5 C 0.869(4) 0.057(2) 0.590(3) 0.153(12) Uiso 1 1 d . . . . .
H5 H 0.9406 0.0514 0.5451 0.184 Uiso 1 1 calc R U . . .
C6 C 0.912(3) 0.074(2) 0.690(2) 0.136(11) Uiso 1 1 d . . . . .
H6 H 0.9911 0.1153 0.7091 0.164 Uiso 1 1 calc R U . . .
C7 C 0.3810(13) 0.4682(9) 0.2455(8) 0.025(3) Uani 1 1 d . . . . .
H7 H 0.4076 0.4772 0.1842 0.030 Uiso 1 1 calc R U . . .
C8 C 0.474(2) 0.4221(16) 0.3088(12) 0.082(7) Uani 1 1 d . . . . .
H8 H 0.5661 0.3994 0.2895 0.098 Uiso 1 1 calc R U . . .
C9 C 0.439(2) 0.4078(19) 0.3980(14) 0.096(8) Uani 1 1 d . . . . .
H9 H 0.5024 0.3716 0.4376 0.115 Uiso 1 1 calc R U . . .
C10 C 0.310(2) 0.4471(15) 0.4301(12) 0.072(6) Uani 1 1 d . . . . .
H10 H 0.2883 0.4415 0.4929 0.087 Uiso 1 1 calc R U . . .
C11 C 0.215(2) 0.4931(14) 0.3714(12) 0.073(6) Uani 1 1 d . . . . .
H11 H 0.1276 0.5203 0.3936 0.087 Uiso 1 1 calc R U . . .
C12 C 0.2447(18) 0.5011(12) 0.2763(11) 0.057(5) Uani 1 1 d . . . . .
H12 H 0.1738 0.5282 0.2343 0.068 Uiso 1 1 calc R U . . .
C13 C 0.9536(13) 0.3114(9) 0.2337(9) 0.024(3) Uani 1 1 d . . . . .
H13 H 0.9484 0.3197 0.1690 0.028 Uiso 1 1 calc R U . . .
C14 C 0.0442(17) 0.2411(11) 0.2739(12) 0.052(4) Uani 1 1 d . . . . .
H14 H 0.1025 0.2020 0.2363 0.063 Uiso 1 1 calc R U . . .
C15 C 0.048(2) 0.2284(14) 0.3718(13) 0.076(6) Uani 1 1 d . . . . .
H15 H 0.1090 0.1809 0.3992 0.091 Uiso 1 1 calc R U . . .
C16 C 0.963(3) 0.2861(19) 0.4256(15) 0.095(8) Uani 1 1 d . . . . .
H16 H 0.9654 0.2766 0.4900 0.114 Uiso 1 1 calc R U . . .
C17 C 0.877(2) 0.3558(17) 0.3901(13) 0.084(7) Uani 1 1 d . . . . .
H17 H 0.8208 0.3949 0.4292 0.101 Uiso 1 1 calc R U . . .
C18 C 0.871(2) 0.3694(13) 0.2925(12) 0.060(5) Uani 1 1 d . . . . .
H18 H 0.8100 0.4179 0.2670 0.072 Uiso 1 1 calc R U . . .
C19 C 0.4067(13) 0.1916(8) 0.7680(8) 0.022(3) Uani 1 1 d . . . . .
H19 H 0.4145 0.1818 0.8325 0.026 Uiso 1 1 calc R U . . .
C20 C 0.3120(19) 0.1384(12) 0.7100(12) 0.054(5) Uani 1 1 d . . . . .
H20 H 0.2567 0.0894 0.7352 0.065 Uiso 1 1 calc R U . . .
C21 C 0.294(2) 0.1538(14) 0.6143(13) 0.071(6) Uani 1 1 d . . . . .
H21 H 0.2250 0.1171 0.5766 0.086 Uiso 1 1 calc R U . . .
C22 C 0.375(2) 0.2209(15) 0.5772(13) 0.076(6) Uani 1 1 d . . . . .
H22 H 0.3626 0.2319 0.5130 0.092 Uiso 1 1 calc R U . . .
C23 C 0.477(2) 0.2749(15) 0.6326(13) 0.078(7) Uani 1 1 d . . . . .
H23 H 0.5365 0.3205 0.6054 0.094 Uiso 1 1 calc R U . . .
C24 C 0.4924(18) 0.2617(11) 0.7279(11) 0.047(4) Uani 1 1 d . . . . .
H24 H 0.5597 0.2996 0.7655 0.057 Uiso 1 1 calc R U . . .

loop_
_atom_site_aniso_label
_atom_site_aniso_U_11
_atom_site_aniso_U_22
_atom_site_aniso_U_33
_atom_site_aniso_U_23
_atom_site_aniso_U_13
_atom_site_aniso_U_12
Ba1 0.0142(4) 0.0114(4) 0.0294(5) 0.0019(3) 0.0038(3) -0.0001(3)
Ba2 0.0132(4) 0.0114(4) 0.0298(5) 0.0017(3) -0.0007(3) -0.0003(3)
Co1 0.0122(8) 0.0119(8) 0.0249(10) 0.0011(7) 0.0013(7) 0.0014(6)
Co2 0.0128(8) 0.0119(8) 0.0243(9) 0.0017(7) 0.0016(7) -0.0018(6)
P1 0.0156(15) 0.0169(17) 0.0208(18) 0.0022(13) -0.0031(12) -0.0016(12)
P2 0.0170(15) 0.0153(17) 0.0190(17) 0.0017(13) 0.0050(12) -0.0012(12)
P3 0.0115(14) 0.0115(15) 0.0155(16) -0.0006(12) 0.0007(12) -0.0003(11)
P4 0.0121(14) 0.0124(16) 0.0153(16) -0.0004(12) 0.0004(12) 0.0010(11)
O1 0.021(4) 0.014(4) 0.036(5) -0.001(4) -0.011(4) -0.003(3)
O2 0.015(4) 0.012(4) 0.029(5) 0.009(3) -0.003(3) -0.004(3)
O3 0.016(4) 0.056(7) 0.039(6) 0.006(5) -0.003(4) 0.012(4)
O4 0.026(5) 0.019(5) 0.026(5) -0.004(4) 0.008(4) -0.002(4)
O5 0.022(4) 0.009(4) 0.027(5) 0.010(3) 0.003(4) 0.002(3)
O6 0.020(5) 0.049(6) 0.039(6) 0.001(5) 0.002(4) -0.008(4)
O7 0.021(4) 0.020(5) 0.024(5) -0.002(4) 0.004(4) 0.004(3)
O8 0.011(4) 0.020(5) 0.029(5) 0.013(4) -0.007(3) -0.004(3)
O9 0.020(4) 0.014(4) 0.027(5) 0.003(3) 0.003(4) -0.005(3)
O10 0.017(4) 0.012(4) 0.034(5) 0.005(4) 0.004(4) -0.003(3)
O11 0.020(4) 0.011(4) 0.023(5) -0.006(3) 0.003(3) -0.003(3)
O12 0.018(4) 0.008(4) 0.033(5) 0.003(3) -0.002(4) 0.001(3)
O13W 0.129(12) 0.098(11) 0.044(8) -0.006(7) 0.000(8) 0.035(9)
O14W 0.031(5) 0.042(6) 0.042(6) 0.005(5) 0.006(4) 0.004(4)
O15W 0.123(12) 0.080(10) 0.054(9) 0.003(7) -0.005(8) -0.045(9)
O16W 0.033(5) 0.040(6) 0.042(6) 0.005(5) -0.005(4) 0.000(4)
C1 0.033(7) 0.031(8) 0.015(7) 0.012(6) -0.014(6) -0.011(6)
C2 0.047(11) 0.15(2) 0.029(10) 0.018(11) -0.008(8) -0.022(12)
C3 0.087(16) 0.14(2) 0.060(15) 0.025(15) -0.040(13) -0.013(16)
C4 0.13(2) 0.093(16) 0.040(12) 0.022(11) -0.001(12) 0.046(14)
C7 0.035(7) 0.030(7) 0.011(7) 0.009(5) 0.008(5) -0.003(6)
C8 0.058(11) 0.15(2) 0.042(11) 0.043(12) 0.018(9) 0.041(12)
C9 0.075(14) 0.17(2) 0.046(13) 0.053(14) 0.009(11) 0.029(15)
C10 0.107(17) 0.091(15) 0.021(10) 0.015(9) 0.014(10) -0.008(13)
C11 0.086(14) 0.095(15) 0.043(12) 0.016(10) 0.036(10) 0.024(12)
C12 0.060(10) 0.078(12) 0.037(10) 0.020(9) 0.034(8) 0.024(9)
C13 0.027(7) 0.030(7) 0.014(7) 0.005(5) -0.001(5) -0.006(6)
C14 0.052(10) 0.054(11) 0.051(11) 0.004(8) -0.002(8) 0.020(8)
C15 0.110(17) 0.082(15) 0.034(11) 0.018(10) -0.021(11) 0.022(13)
C16 0.105(18) 0.14(2) 0.040(13) 0.033(14) 0.014(12) 0.008(17)
C17 0.097(16) 0.13(2) 0.031(11) 0.007(11) 0.018(10) 0.024(15)
C18 0.072(12) 0.070(13) 0.041(11) 0.001(9) 0.017(9) 0.017(10)
C19 0.023(7) 0.027(7) 0.015(7) 0.005(5) -0.001(5) 0.003(5)
C20 0.061(11) 0.053(11) 0.048(11) 0.002(8) -0.006(8) -0.026(9)
C21 0.086(14) 0.079(14) 0.046(12) 0.008(10) -0.017(10) -0.030(11)
C22 0.104(17) 0.095(16) 0.029(11) 0.013(10) -0.010(10) -0.006(13)
C23 0.104(16) 0.093(16) 0.039(12) 0.036(11) -0.005(11) -0.030(13)
C24 0.064(11) 0.043(10) 0.035(10) 0.004(7) 0.003(8) -0.021(8)

loop_
_atom_type_symbol
_atom_type_description
_atom_type_scat_dispersion_real
_atom_type_scat_dispersion_imag
_atom_type_scat_source
C C 0.0033 0.0016 'International Tables Vol C Tables 4.2.6.8 and 6.1.1.4'
H H 0.0000 0.0000 'International Tables Vol C Tables 4.2.6.8 and 6.1.1.4'
O O 0.0106 0.0060 'International Tables Vol C Tables 4.2.6.8 and 6.1.1.4'
P P 0.1023 0.0942 'International Tables Vol C Tables 4.2.6.8 and 6.1.1.4'
Ba Ba -0.3244 2.2819 'International Tables Vol C Tables 4.2.6.8 and 6.1.1.4'
Co Co 0.3494 0.9721 'International Tables Vol C Tables 4.2.6.8 and 6.1.1.4'

loop_
_geom_angle_atom_site_label_1
_geom_angle_atom_site_label_2
_geom_angle_atom_site_label_3
_geom_angle
_geom_angle_site_symmetry_1
_geom_angle_site_symmetry_3
O9 Ba1 O6 84.2(3) 2_666 2_666
O9 Ba1 O10 163.6(2) 2_666 .
O6 Ba1 O10 98.8(3) 2_666 .
O9 Ba1 O9 73.2(2) 2_666 1_456
O6 Ba1 O9 141.5(3) 2_666 1_456
O10 Ba1 O9 111.8(2) . 1_456
O9 Ba1 O4 121.7(2) 2_666 1_556
O6 Ba1 O4 72.8(2) 2_666 1_556
O10 Ba1 O4 74.4(2) . 1_556
O9 Ba1 O4 92.9(2) 1_456 1_556
O9 Ba1 O13W 87.1(3) 2_666 .
O6 Ba1 O13W 72.6(4) 2_666 .
O10 Ba1 O13W 78.5(3) . .
O9 Ba1 O13W 134.7(3) 1_456 .
O4 Ba1 O13W 131.5(3) 1_556 .
O9 Ba1 O7 122.6(2) 2_666 1_556
O6 Ba1 O7 148.6(2) 2_666 1_556
O10 Ba1 O7 60.7(2) . 1_556
O9 Ba1 O7 51.2(2) 1_456 1_556
O4 Ba1 O7 78.5(2) 1_556 1_556
O13W Ba1 O7 120.5(3) . 1_556
O9 Ba1 O14W 88.2(2) 2_666 1_455
O6 Ba1 O14W 134.3(3) 2_666 1_455
O10 Ba1 O14W 78.2(2) . 1_455
O9 Ba1 O14W 76.7(2) 1_456 1_455
O4 Ba1 O14W 144.3(2) 1_556 1_455
O13W Ba1 O14W 62.0(4) . 1_455
O7 Ba1 O14W 68.4(2) 1_556 1_455
O9 Ba1 O5 71.5(2) 2_666 1_556
O6 Ba1 O5 66.4(2) 2_666 1_556
O10 Ba1 O5 124.5(2) . 1_556
O9 Ba1 O5 76.9(2) 1_456 1_556
O4 Ba1 O5 50.2(2) 1_556 1_556
O13W Ba1 O5 135.1(3) . 1_556
O7 Ba1 O5 104.2(2) 1_556 1_556
O14W Ba1 O5 150.4(2) 1_455 1_556
O9 Ba1 P3 96.70(17) 2_666 1_456
O6 Ba1 P3 158.2(2) 2_666 1_456
O10 Ba1 P3 86.58(16) . 1_456
O9 Ba1 P3 25.37(15) 1_456 1_456
O4 Ba1 P3 88.48(16) 1_556 1_456
O13W Ba1 P3 129.2(3) . 1_456
O7 Ba1 P3 26.20(15) 1_556 1_456
O14W Ba1 P3 67.46(19) 1_455 1_456
O5 Ba1 P3 93.11(15) 1_556 1_456
O9 Ba1 P2 96.70(18) 2_666 1_556
O6 Ba1 P2 68.5(2) 2_666 1_556
O10 Ba1 P2 99.41(17) . 1_556
O9 Ba1 P2 83.34(16) 1_456 1_556
O4 Ba1 P2 25.05(16) 1_556 1_556
O13W Ba1 P2 140.3(3) . 1_556
O7 Ba1 P2 90.40(17) 1_556 1_556
O14W Ba1 P2 157.11(19) 1_455 1_556
O5 Ba1 P2 25.17(14) 1_556 1_556
P3 Ba1 P2 89.73(7) 1_456 1_556
O9 Ba1 Co1 144.46(16) 2_666 .
O6 Ba1 Co1 129.9(2) 2_666 .
O10 Ba1 Co1 31.52(15) . .
O9 Ba1 Co1 81.43(15) 1_456 .
O4 Ba1 Co1 83.35(16) 1_556 .
O13W Ba1 Co1 93.8(3) . .
O7 Ba1 Co1 31.60(16) 1_556 .
O14W Ba1 Co1 61.58(18) 1_455 .
O5 Ba1 Co1 126.53(13) 1_556 .
P3 Ba1 Co1 56.09(6) 1_456 .
P2 Ba1 Co1 104.73(6) 1_556 .
O12 Ba2 O3 83.5(3) 2_656 2_666
O12 Ba2 O8 162.2(2) 2_656 .
O3 Ba2 O8 99.9(3) 2_666 .
O12 Ba2 O12 73.0(2) 2_656 1_554
O3 Ba2 O12 140.6(3) 2_666 1_554
O8 Ba2 O12 112.2(2) . 1_554
O12 Ba2 O1 122.0(2) 2_656 1_554
O3 Ba2 O1 73.4(2) 2_666 1_554
O8 Ba2 O1 75.5(2) . 1_554
O12 Ba2 O1 92.6(2) 1_554 1_554
O12 Ba2 O11 122.7(2) 2_656 1_554
O3 Ba2 O11 149.4(2) 2_666 1_554
O8 Ba2 O11 60.6(2) . 1_554
O12 Ba2 O11 51.7(2) 1_554 1_554
O1 Ba2 O11 78.7(2) 1_554 1_554
O12 Ba2 O16W 87.3(2) 2_656 2_666
O3 Ba2 O16W 133.5(3) 2_666 2_666
O8 Ba2 O16W 77.7(2) . 2_666
O12 Ba2 O16W 77.4(2) 1_554 2_666
O1 Ba2 O16W 145.2(2) 1_554 2_666
O11 Ba2 O16W 68.9(2) 1_554 2_666
O12 Ba2 O15W 86.8(3) 2_656 .
O3 Ba2 O15W 73.2(4) 2_666 .
O8 Ba2 O15W 77.5(3) . .
O12 Ba2 O15W 134.4(3) 1_554 .
O1 Ba2 O15W 132.0(3) 1_554 .
O11 Ba2 O15W 119.7(3) 1_554 .
O16W Ba2 O15W 60.8(4) 2_666 .
O12 Ba2 O2 71.8(2) 2_656 1_544
O3 Ba2 O2 66.6(3) 2_666 1_544
O8 Ba2 O2 125.7(2) . 1_544
O12 Ba2 O2 76.1(2) 1_554 1_544
O1 Ba2 O2 50.2(2) 1_554 1_544
O11 Ba2 O2 104.2(2) 1_554 1_544
O16W Ba2 O2 150.0(2) 2_666 1_544
O15W Ba2 O2 135.9(3) . 1_544
O12 Ba2 P4 96.85(17) 2_656 1_554
O3 Ba2 P4 158.8(2) 2_666 1_554
O8 Ba2 P4 86.34(15) . 1_554
O12 Ba2 P4 26.03(15) 1_554 1_554
O1 Ba2 P4 88.83(16) 1_554 1_554
O11 Ba2 P4 26.12(15) 1_554 1_554
O16W Ba2 P4 67.58(18) 2_666 1_554
O15W Ba2 P4 128.0(3) . 1_554
O2 Ba2 P4 93.25(14) 1_544 1_554
O12 Ba2 P1 97.14(18) 2_656 1_554
O3 Ba2 P1 68.9(2) 2_666 1_554
O8 Ba2 P1 100.40(17) . 1_554
O12 Ba2 P1 82.92(17) 1_554 1_554
O1 Ba2 P1 24.92(16) 1_554 1_554
O11 Ba2 P1 90.55(16) 1_554 1_554
O16W Ba2 P1 157.60(18) 2_666 1_554
O15W Ba2 P1 141.1(3) . 1_554
O2 Ba2 P1 25.36(14) 1_544 1_554
P4 Ba2 P1 90.06(7) 1_554 1_554
O12 Ba2 Co2 144.10(16) 2_656 .
O3 Ba2 Co2 130.8(2) 2_666 .
O8 Ba2 Co2 31.36(14) . .
O12 Ba2 Co2 81.82(14) 1_554 .
O1 Ba2 Co2 83.64(15) 1_554 .
O11 Ba2 Co2 31.44(15) 1_554 .
O16W Ba2 Co2 62.10(18) 2_666 .
O15W Ba2 Co2 93.2(3) . .
O2 Ba2 Co2 126.63(13) 1_544 .
P4 Ba2 Co2 55.79(6) 1_554 .
P1 Ba2 Co2 104.84(6) 1_554 .
O7 Co1 O10 94.2(3) 1_556 .
O7 Co1 O2 106.4(3) 1_556 2_667
O10 Co1 O2 109.7(3) . 2_667
O7 Co1 O1 100.4(3) 1_556 1_455
O10 Co1 O1 119.3(3) . 1_455
O2 Co1 O1 121.3(3) 2_667 1_455
O7 Co1 Ba1 50.9(2) 1_556 .
O10 Co1 Ba1 47.9(2) . .
O2 Co1 Ba1 134.1(2) 2_667 .
O1 Co1 Ba1 103.2(2) 1_455 .
O11 Co2 O8 94.6(3) 1_554 .
O11 Co2 O5 106.4(3) 1_554 2_665
O8 Co2 O5 110.5(3) . 2_665
O11 Co2 O4 100.0(3) 1_554 .
O8 Co2 O4 119.2(3) . .
O5 Co2 O4 120.7(3) 2_665 .
O11 Co2 Ba2 50.2(2) 1_554 .
O8 Co2 Ba2 48.5(2) . .
O5 Co2 Ba2 134.0(2) 2_665 .
O4 Co2 Ba2 103.6(2) . .
O3 P1 O2 114.9(5) 1_645 1_545
O3 P1 O1 107.2(5) 1_645 .
O2 P1 O1 108.7(5) 1_545 .
O3 P1 C1 110.6(6) 1_645 .
O2 P1 C1 107.3(5) 1_545 .
O1 P1 C1 108.0(5) . .
O3 P1 Ba2 130.6(4) 1_645 1_556
O2 P1 Ba2 58.2(3) 1_545 1_556
O1 P1 Ba2 50.6(3) . 1_556
C1 P1 Ba2 118.1(4) . 1_556
O6 P2 O5 113.4(5) . .
O6 P2 O4 108.3(5) . .
O5 P2 O4 108.7(5) . .
O6 P2 C7 111.4(5) . .
O5 P2 C7 108.6(5) . .
O4 P2 C7 106.2(5) . .
O6 P2 Ba1 130.6(4) . 1_554
O5 P2 Ba1 58.3(3) . 1_554
O4 P2 Ba1 50.5(3) . 1_554
C7 P2 Ba1 117.2(4) . 1_554
O9 P3 O7 109.5(4) . 1_655
O9 P3 O8 112.3(4) . .
O7 P3 O8 111.6(5) 1_655 .
O9 P3 C13 111.2(5) . .
O7 P3 C13 106.7(5) 1_655 .
O8 P3 C13 105.3(5) . .
O9 P3 Ba1 53.6(3) . 1_654
O7 P3 Ba1 57.0(3) 1_655 1_654
O8 P3 Ba1 120.7(3) . 1_654
C13 P3 Ba1 134.0(4) . 1_654
O11 P4 O12 109.7(4) . .
O11 P4 O10 111.4(4) . .
O12 P4 O10 113.2(4) . .
O11 P4 C19 107.3(5) . .
O12 P4 C19 110.0(5) . .
O10 P4 C19 105.0(5) . .
O11 P4 Ba2 56.5(3) . 1_556
O12 P4 Ba2 54.7(3) . 1_556
O10 P4 Ba2 120.3(3) . 1_556
C19 P4 Ba2 134.7(4) . 1_556
P1 O1 Co1 108.0(4) . 1_655
P1 O1 Ba2 104.5(4) . 1_556
Co1 O1 Ba2 108.9(3) 1_655 1_556
P1 O2 Co1 118.5(4) 1_565 2_667
P1 O2 Ba2 96.5(4) 1_565 1_566
Co1 O2 Ba2 100.7(3) 2_667 1_566
P1 O3 Ba2 155.5(5) 1_465 2_666
P2 O4 Co2 107.2(4) . .
P2 O4 Ba1 104.4(4) . 1_554
Co2 O4 Ba1 109.7(3) . 1_554
P2 O5 Co2 119.4(4) . 2_665
P2 O5 Ba1 96.5(4) . 1_554
Co2 O5 Ba1 100.6(3) 2_665 1_554
P2 O6 Ba1 157.0(5) . 2_666
P3 O7 Co1 149.6(5) 1_455 1_554
P3 O7 Ba1 96.8(3) 1_455 1_554
Co1 O7 Ba1 97.5(3) 1_554 1_554
P3 O8 Co2 132.2(4) . .
P3 O8 Ba2 124.9(4) . .
Co2 O8 Ba2 100.2(3) . .
P3 O9 Ba1 144.2(4) . 2_666
P3 O9 Ba1 101.0(4) . 1_654
Ba1 O9 Ba1 106.8(2) 2_666 1_654
P4 O10 Co1 131.9(4) . .
P4 O10 Ba1 125.7(4) . .
Co1 O10 Ba1 100.6(3) . .
P4 O11 Co2 148.5(5) . 1_556
P4 O11 Ba2 97.4(3) . 1_556
Co2 O11 Ba2 98.3(3) 1_556 1_556
P4 O12 Ba2 144.2(4) . 2_656
P4 O12 Ba2 99.3(4) . 1_556
Ba2 O12 Ba2 107.0(2) 2_656 1_556
C6 C1 C2 114.6(18) . .
C6 C1 P1 120.9(17) . .
C2 C1 P1 123.9(11) . .
C1 C2 C3 120.8(18) . .
C4 C3 C2 124(2) . .
C5 C4 C3 116(2) . .
C4 C5 C6 117(3) . .
C1 C6 C5 118(3) . .
C8 C7 C12 117.2(13) . .
C8 C7 P2 120.7(11) . .
C12 C7 P2 122.1(10) . .
C9 C8 C7 123.0(17) . .
C8 C9 C10 119.5(18) . .
C11 C10 C9 119.9(17) . .
C10 C11 C12 120.7(18) . .
C7 C12 C11 119.4(15) . .
C14 C13 C18 118.1(13) 1_655 .
C14 C13 P3 122.2(11) 1_655 .
C18 C13 P3 119.6(10) . .
C13 C14 C15 120.1(16) 1_455 .
C16 C15 C14 119.1(17) 1_455 .
C17 C16 C15 122.8(19) . 1_655
C16 C17 C18 119(2) . .
C13 C18 C17 120.9(16) . .
C20 C19 C24 117.5(13) . .
C20 C19 P4 120.6(10) . .
C24 C19 P4 121.8(10) . .
C19 C20 C21 122.5(15) . .
C22 C21 C20 119.4(17) . .
C21 C22 C23 120.4(18) . .
C24 C23 C22 120.3(16) . .
C23 C24 C19 119.8(15) . .

loop_
_geom_bond_atom_site_label_1
_geom_bond_atom_site_label_2
_geom_bond_distance
_geom_bond_site_symmetry_2
Ba1 O9 2.631(7) 2_666
Ba1 O6 2.653(8) 2_666
Ba1 O10 2.796(7) .
Ba1 O9 2.817(8) 1_456
Ba1 O4 2.831(8) 1_556
Ba1 O13W 2.878(12) .
Ba1 O7 2.901(8) 1_556
Ba1 O14W 2.907(9) 1_455
Ba1 O5 3.042(8) 1_556
Ba1 P3 3.435(3) 1_456
Ba1 P2 3.552(3) 1_556
Ba1 Co1 3.7068(17) .
Ba2 O12 2.622(7) 2_656
Ba2 O3 2.655(8) 2_666
Ba2 O8 2.821(8) .
Ba2 O12 2.832(7) 1_554
Ba2 O1 2.850(9) 1_554
Ba2 O11 2.881(7) 1_554
Ba2 O16W 2.898(9) 2_666
Ba2 O15W 2.915(13) .
Ba2 O2 3.053(8) 1_544
Ba2 P4 3.426(3) 1_554
Ba2 P1 3.571(3) 1_554
Ba2 Co2 3.7086(17) .
Co1 O7 1.959(8) 1_556
Co1 O10 1.972(7) .
Co1 O2 1.990(7) 2_667
Co1 O1 1.993(7) 1_455
Co2 O11 1.955(7) 1_554
Co2 O8 1.961(7) .
Co2 O5 1.993(7) 2_665
Co2 O4 1.999(8) .
P1 O3 1.490(8) 1_645
P1 O2 1.539(7) 1_545
P1 O1 1.554(9) .
P1 C1 1.808(12) .
P1 Ba2 3.571(3) 1_556
P2 O6 1.493(8) .
P2 O5 1.520(8) .
P2 O4 1.553(8) .
P2 C7 1.789(12) .
P2 Ba1 3.552(3) 1_554
P3 O9 1.499(8) .
P3 O7 1.527(8) 1_655
P3 O8 1.541(7) .
P3 C13 1.795(12) .
P3 Ba1 3.435(3) 1_654
P4 O11 1.521(8) .
P4 O12 1.524(7) .
P4 O10 1.535(8) .
P4 C19 1.806(12) .
P4 Ba2 3.426(3) 1_556
O1 Co1 1.993(7) 1_655
O1 Ba2 2.850(9) 1_556
O2 P1 1.539(7) 1_565
O2 Co1 1.990(7) 2_667
O2 Ba2 3.053(8) 1_566
O3 P1 1.490(8) 1_465
O3 Ba2 2.655(8) 2_666
O4 Ba1 2.831(8) 1_554
O5 Co2 1.993(7) 2_665
O5 Ba1 3.042(8) 1_554
O6 Ba1 2.653(8) 2_666
O7 P3 1.527(8) 1_455
O7 Co1 1.959(8) 1_554
O7 Ba1 2.901(8) 1_554
O9 Ba1 2.631(7) 2_666
O9 Ba1 2.817(8) 1_654
O11 Co2 1.955(7) 1_556
O11 Ba2 2.881(7) 1_556
O12 Ba2 2.622(7) 2_656
O12 Ba2 2.832(7) 1_556
O14W Ba1 2.907(9) 1_655
O16W Ba2 2.898(9) 2_666
C1 C6 1.32(3) .
C1 C2 1.336(19) .
C2 C3 1.35(2) .
C3 C4 1.30(3) .
C4 C5 1.28(3) .
C5 C6 1.46(4) .
C7 C8 1.361(19) .
C7 C12 1.385(18) .
C8 C9 1.34(2) .
C9 C10 1.37(3) .
C10 C11 1.33(2) .
C11 C12 1.40(2) .
C13 C14 1.380(18) 1_655
C13 C18 1.39(2) .
C14 C13 1.380(18) 1_455
C14 C15 1.41(2) .
C15 C16 1.35(3) 1_455
C16 C17 1.33(3) .
C16 C15 1.35(3) 1_655
C17 C18 1.41(2) .
C19 C20 1.347(18) .
C19 C24 1.391(17) .
C20 C21 1.39(2) .
C21 C22 1.32(2) .
C22 C23 1.37(2) .
C23 C24 1.37(2) .
